data_7235019
loop_
_publ_author_name
'Javier Troyano'
'Oscar Castillo'
'Pilar Amo-Ochoa'
'Vanesa Fernandez-Moreira'
'Carlos J. Gomez-Garcia'
'Felix Zamora'
'Salome Delgado'

_publ_section_title
;
 A crystalline and free-standing silver thiocarboxylate thin-film showing
 high green to yellow luminescence
;
_journal_name_full 'Journal of Materials Chemistry C'
_journal_page_first 8545
_journal_page_last 8551
_journal_paper_doi 10.1039/C6TC02401G
_journal_volume 4
_journal_year 2016
_chemical_formula_moiety 'C7 H5 Ag O S'
_chemical_formula_sum 'C7 H5 Ag O S'
_chemical_formula_weight 245.04
_chemical_name_systematic
;
"poly-[(mu4-thiobenzoato-kO:kS:kS:kS)silver(I)]"
;
_space_group_crystal_system orthorhombic
_space_group_IT_number 61
_space_group_name_Hall '-P 2ac 2ab'
_space_group_name_H-M_alt 'P b c a'
_atom_sites_solution_hydrogens geom
_atom_sites_solution_primary direct
_atom_sites_solution_secondary difmap
_cell_angle_alpha 90
_cell_angle_beta 90
_cell_angle_gamma 90
_cell_formula_units_Z 8
_cell_length_a 5.82650(10)
_cell_length_b 7.6208(2)
_cell_length_c 31.9178(9)
_cell_measurement_reflns_used 2219
_cell_measurement_temperature 296.(2)
_cell_measurement_theta_max 24.1386
_cell_measurement_theta_min 2.5525
_cell_volume 1417.23(6)
_computing_cell_refinement 'SAINT V7.68A (Bruker AXS, 2009)'
_computing_data_collection 'Bruker Instrument Service v2010.9.0.0'
_computing_data_reduction 'SAINT V7.68A (Bruker AXS, 2009)'
_computing_structure_refinement 'SHELXL-97 (Sheldrick, 2008)'
_computing_structure_solution 'SHELXS-97 (Sheldrick, 2008)'
_diffrn_ambient_temperature 296.(2)
_diffrn_detector_area_resol_mean 8.3333
_diffrn_measured_fraction_theta_full 0.998
_diffrn_measured_fraction_theta_max 0.998
_diffrn_measurement_device_type 'Bruker Kappa Apex  II'
_diffrn_measurement_method \w
_diffrn_radiation_monochromator graphite
_diffrn_radiation_type MoK\a
_diffrn_radiation_wavelength 0.71073
_diffrn_reflns_av_R_equivalents 0.0462
_diffrn_reflns_av_sigmaI/netI 0.0284
_diffrn_reflns_limit_h_max 7
_diffrn_reflns_limit_h_min -6
_diffrn_reflns_limit_k_max 8
_diffrn_reflns_limit_k_min -9
_diffrn_reflns_limit_l_max 36
_diffrn_reflns_limit_l_min -38
_diffrn_reflns_number 11098
_diffrn_reflns_theta_full 25.34
_diffrn_reflns_theta_max 25.34
_diffrn_reflns_theta_min 2.55
_diffrn_source 'fine-focus sealed tube'
_exptl_absorpt_coefficient_mu 3.053
_exptl_absorpt_correction_T_max 0.95
_exptl_absorpt_correction_T_min 0.84
_exptl_absorpt_correction_type multi-scan
_exptl_absorpt_process_details sadabs
_exptl_crystal_colour 'clear light yellow-brown'
_exptl_crystal_density_diffrn 2.297
_exptl_crystal_density_method 'not measured'
_exptl_crystal_description prismatic
_exptl_crystal_F_000 944
_exptl_crystal_size_max 0.180
_exptl_crystal_size_mid 0.040
_exptl_crystal_size_min 0.020
_refine_diff_density_max 0.523
_refine_diff_density_min -0.558
_refine_ls_extinction_method none
_refine_ls_goodness_of_fit_ref 1.081
_refine_ls_hydrogen_treatment refxyz
_refine_ls_matrix_type full
_refine_ls_number_parameters 91
_refine_ls_number_reflns 1290
_refine_ls_number_restraints 0
_refine_ls_restrained_S_all 1.081
_refine_ls_R_factor_all 0.0523
_refine_ls_R_factor_gt 0.0299
_refine_ls_shift/su_max 0.000
_refine_ls_shift/su_mean 0.000
_refine_ls_structure_factor_coef Fsqd
_refine_ls_weighting_details 'calc w=1/[\s^2^(Fo^2^)+(0.0240P)^2^+0.9543P] where P=(Fo^2^+2Fc^2^)/3'
_refine_ls_weighting_scheme calc
_refine_ls_wR_factor_gt 0.0559
_refine_ls_wR_factor_ref 0.0625
_reflns_number_gt 934
_reflns_number_total 1290
_reflns_threshold_expression >2sigma(I)
_cod_data_source_file J-Mater-Chem-C-2016-4-8545.cif
_cod_data_source_block I
_cod_database_code 7235019

loop_
_space_group_symop_operation_xyz
'x, y, z'
'-x+1/2, -y, z+1/2'
'-x, y+1/2, -z+1/2'
'x+1/2, -y+1/2, -z'
'-x, -y, -z'
'x-1/2, y, -z-1/2'
'x, -y-1/2, z-1/2'
'-x-1/2, y-1/2, z'

loop_
_atom_site_label
_atom_site_type_symbol
_atom_site_fract_x
_atom_site_fract_y
_atom_site_fract_z
_atom_site_U_iso_or_equiv
_atom_site_adp_type
_atom_site_occupancy
_atom_site_symmetry_multiplicity
_atom_site_calc_flag
_atom_site_refinement_flags
_atom_site_disorder_assembly
_atom_site_disorder_group
Ag1 Ag -0.00408(6) 0.82028(5) 0.234823(11) 0.04366(14) Uani 1 1 d . . .
O1 O -0.2555(6) 0.3961(5) 0.17395(10) 0.0694(11) Uani 1 1 d . . .
S1 S 0.11306(17) 0.52816(13) 0.20951(3) 0.0322(3) Uani 1 1 d . . .
C1 C -0.0844(7) 0.4837(6) 0.16843(12) 0.0338(10) Uani 1 1 d . . .
C2 C -0.0340(6) 0.5533(5) 0.12601(12) 0.0276(9) Uani 1 1 d . . .
C3 C 0.1655(7) 0.6428(5) 0.11598(14) 0.0373(11) Uani 1 1 d . . .
H3 H 0.2748 0.6641 0.1366 0.045 Uiso 1 1 calc R . .
C4 C 0.2033(8) 0.7009(6) 0.07548(14) 0.0456(12) Uani 1 1 d . . .
H4 H 0.3366 0.7624 0.0691 0.055 Uiso 1 1 calc R . .
C5 C 0.0437(8) 0.6674(6) 0.04473(16) 0.0492(13) Uani 1 1 d . . .
H5 H 0.0702 0.7053 0.0175 0.059 Uiso 1 1 calc R . .
C6 C -0.1551(8) 0.5783(6) 0.05416(14) 0.0456(12) Uani 1 1 d . . .
H6 H -0.2626 0.5563 0.0333 0.055 Uiso 1 1 calc R . .
C7 C -0.1951(7) 0.5215(6) 0.09456(13) 0.0368(10) Uani 1 1 d . . .
H7 H -0.3299 0.4618 0.1009 0.044 Uiso 1 1 calc R . .

loop_
_atom_site_aniso_label
_atom_site_aniso_U_11
_atom_site_aniso_U_22
_atom_site_aniso_U_33
_atom_site_aniso_U_23
_atom_site_aniso_U_13
_atom_site_aniso_U_12
Ag1 0.0446(2) 0.0428(2) 0.0436(2) -0.01348(16) -0.00583(18) 0.00467(17)
O1 0.073(2) 0.098(3) 0.0367(18) -0.0073(19) 0.0080(18) -0.060(2)
S1 0.0352(5) 0.0249(5) 0.0367(6) 0.0027(5) -0.0038(5) 0.0010(4)
C1 0.037(2) 0.035(3) 0.030(3) -0.0078(19) 0.0067(19) -0.0071(19)
C2 0.033(2) 0.023(2) 0.027(2) -0.0019(17) 0.0033(18) -0.0006(16)
C3 0.042(2) 0.033(3) 0.037(3) -0.003(2) 0.006(2) -0.0034(19)
C4 0.051(3) 0.038(3) 0.047(3) 0.002(2) 0.014(2) -0.009(2)
C5 0.073(4) 0.041(3) 0.034(3) 0.008(2) 0.008(2) 0.005(2)
C6 0.056(3) 0.043(3) 0.038(3) -0.001(2) -0.008(2) 0.005(2)
C7 0.038(2) 0.033(3) 0.039(3) 0.000(2) -0.002(2) -0.0007(19)

loop_
_atom_type_symbol
_atom_type_description
_atom_type_scat_dispersion_real
_atom_type_scat_dispersion_imag
_atom_type_scat_source
C C 0.0033 0.0016 'International Tables Vol C Tables 4.2.6.8 and 6.1.1.4'
H H 0.0000 0.0000 'International Tables Vol C Tables 4.2.6.8 and 6.1.1.4'
O O 0.0106 0.0060 'International Tables Vol C Tables 4.2.6.8 and 6.1.1.4'
S S 0.1246 0.1234 'International Tables Vol C Tables 4.2.6.8 and 6.1.1.4'
Ag Ag -0.8971 1.1015 'International Tables Vol C Tables 4.2.6.8 and 6.1.1.4'

loop_
_geom_angle_atom_site_label_1
_geom_angle_atom_site_label_2
_geom_angle_atom_site_label_3
_geom_angle
_geom_angle_site_symmetry_1
_geom_angle_site_symmetry_3
S1 Ag1 O1 105.75(8) 3 8_565
S1 Ag1 S1 152.70(3) 3 .
O1 Ag1 S1 96.35(8) 8_565 .
S1 Ag1 S1 93.00(4) 3 8_665
O1 Ag1 S1 95.70(10) 8_565 8_665
S1 Ag1 S1 100.67(2) . 8_665
S1 Ag1 Ag1 90.97(3) 3 6_656
O1 Ag1 Ag1 142.03(9) 8_565 6_656
S1 Ag1 Ag1 80.83(3) . 6_656
S1 Ag1 Ag1 48.72(2) 8_665 6_656
S1 Ag1 Ag1 61.83(3) 3 6_556
O1 Ag1 Ag1 73.10(8) 8_565 6_556
S1 Ag1 Ag1 111.48(3) . 6_556
S1 Ag1 Ag1 146.74(2) 8_665 6_556
Ag1 Ag1 Ag1 143.21(2) 6_656 6_556
C1 O1 Ag1 135.3(3) . 8
C1 S1 Ag1 104.04(14) . 3_545
C1 S1 Ag1 103.60(14) . .
Ag1 S1 Ag1 105.84(4) 3_545 .
C1 S1 Ag1 127.73(14) . 8_655
Ag1 S1 Ag1 69.46(3) 3_545 8_655
Ag1 S1 Ag1 128.44(4) . 8_655
O1 C1 C2 119.5(4) . .
O1 C1 S1 122.0(3) . .
C2 C1 S1 118.5(3) . .
C3 C2 C7 118.9(4) . .
C3 C2 C1 123.6(4) . .
C7 C2 C1 117.5(3) . .
C4 C3 C2 120.5(4) . .
C4 C3 H3 119.8 . .
C2 C3 H3 119.8 . .
C5 C4 C3 120.0(4) . .
C5 C4 H4 120.0 . .
C3 C4 H4 120.0 . .
C6 C5 C4 120.3(4) . .
C6 C5 H5 119.9 . .
C4 C5 H5 119.9 . .
C5 C6 C7 120.1(4) . .
C5 C6 H6 120.0 . .
C7 C6 H6 120.0 . .
C6 C7 C2 120.3(4) . .
C6 C7 H7 119.9 . .
C2 C7 H7 119.9 . .

loop_
_geom_bond_atom_site_label_1
_geom_bond_atom_site_label_2
_geom_bond_distance
_geom_bond_site_symmetry_2
Ag1 S1 2.4638(11) 3
Ag1 O1 2.464(3) 8_565
Ag1 S1 2.4646(10) .
Ag1 S1 2.8902(11) 8_665
Ag1 Ag1 3.0701(2) 6_656
Ag1 Ag1 3.0701(2) 6_556
O1 C1 1.213(5) .
O1 Ag1 2.464(3) 8
S1 C1 1.777(4) .
S1 Ag1 2.4638(11) 3_545
S1 Ag1 2.8902(10) 8_655
C1 C2 1.484(5) .
C2 C3 1.385(5) .
C2 C7 1.395(5) .
C3 C4 1.384(6) .
C3 H3 0.9300 .
C4 C5 1.376(6) .
C4 H4 0.9300 .
C5 C6 1.376(6) .
C5 H5 0.9300 .
C6 C7 1.380(6) .
C6 H6 0.9300 .
C7 H7 0.9300 .
